data_4300074
loop_
_publ_author_name
'Ulrich Kortz'

_publ_contact_author_address
;
Department of Chemistry
American University of Beirut
Bliss street, POB 11-0236
Beirut, LEBANON
;
_publ_contact_author_email
;
ulrich.kortz@aub.edu.lb
;
_publ_contact_author_fax
;
+961 1 74 44 61
;
_publ_contact_author_name
;
Kortz Ulrich
;
_publ_contact_author_phone
;
+961 3 77 64 39
;
_publ_section_title
;
Polyoxometalate-Diphosphate Complexes. 5.1 Cigar-Shaped
30-Molybdobispyrophosphate: Structure of
(N(C4H9)4)2H9[{(P2O7)Mo15O45}2][PMo12O40]
;
_journal_name_full 'Inorganic Chemistry'
_journal_page_first 623
_journal_page_last 624
_journal_volume 39
_journal_year 2000
_chemical_formula_sum 'C138 Mo96 N12 O328 P11'
_chemical_formula_weight 16626.1
_space_group_IT_number 197
_symmetry_cell_setting cubic
_symmetry_space_group_name_Hall 'I 2 2 3'
_symmetry_space_group_name_H-M 'I 2 3'
_atom_sites_solution_hydrogens geom
_atom_sites_solution_primary direct
_atom_sites_solution_secondary difmap
_audit_creation_method SHELXL-97
_cell_angle_alpha 90.00
_cell_angle_beta 90.00
_cell_angle_gamma 90.00
_cell_formula_units_Z 4
_cell_length_a 41.6910(4)
_cell_length_b 41.6910(4)
_cell_length_c 41.6910(4)
_cell_measurement_reflns_used 8192
_cell_measurement_temperature 173(2)
_cell_measurement_theta_max 20.81
_cell_measurement_theta_min 1.20
_cell_volume 72464.8(12)
_computing_cell_refinement 'Bruker SMART'
_computing_data_collection 'Bruker SMART'
_computing_data_reduction 'Bruker SHELXTL'
_computing_molecular_graphics 'Bruker SHELXTL'
_computing_publication_material 'Bruker SHELXTL'
_computing_structure_refinement 'SHELXL-97 (Sheldrick, 1997)'
_computing_structure_solution 'SHELXS-97 (Sheldrick, 1990)'
_diffrn_ambient_temperature 173(2)
_diffrn_measured_fraction_theta_full 0.998
_diffrn_measured_fraction_theta_max 0.998
_diffrn_measurement_device_type 'CCD area detector'
_diffrn_measurement_method 'omega scans'
_diffrn_radiation_monochromator graphite
_diffrn_radiation_source 'fine-focus sealed tube'
_diffrn_radiation_type MoK\a
_diffrn_radiation_wavelength 0.71073
_diffrn_reflns_av_R_equivalents 0.0958
_diffrn_reflns_av_sigmaI/netI 0.0280
_diffrn_reflns_limit_h_max 41
_diffrn_reflns_limit_h_min -41
_diffrn_reflns_limit_k_max 41
_diffrn_reflns_limit_k_min -41
_diffrn_reflns_limit_l_max 41
_diffrn_reflns_limit_l_min -41
_diffrn_reflns_number 212764
_diffrn_reflns_theta_full 20.81
_diffrn_reflns_theta_max 20.81
_diffrn_reflns_theta_min 1.20
_diffrn_standards_decay_% 0
_exptl_absorpt_coefficient_mu 1.684
_exptl_absorpt_correction_T_max 0.744571
_exptl_absorpt_correction_T_min 0.561582
_exptl_absorpt_correction_type SADABS
_exptl_absorpt_process_details
;
2-theta dependent absorption corrections applied for an effective sphere
with mu*diameter = 0.400
;
_exptl_crystal_colour yellow
_exptl_crystal_density_diffrn 1.524
_exptl_crystal_density_method 'not measured'
_exptl_crystal_description block
_exptl_crystal_F_000 30932
_exptl_crystal_size_max 0.25
_exptl_crystal_size_mid 0.2
_exptl_crystal_size_min 0.15
_refine_diff_density_max 1.740
_refine_diff_density_min -1.591
_refine_diff_density_rms 0.417
_refine_ls_abs_structure_details 'Flack H D (1983), Acta Cryst. A39, 876-881'
_refine_ls_abs_structure_Flack 0.03(10)
_refine_ls_extinction_coef 1.68
_refine_ls_extinction_method SHELXL93
_refine_ls_goodness_of_fit_ref 1.181
_refine_ls_hydrogen_treatment mixed
_refine_ls_matrix_type full
_refine_ls_number_parameters 482
_refine_ls_number_reflns 12632
_refine_ls_number_restraints 0
_refine_ls_restrained_S_all 1.181
_refine_ls_R_factor_all 0.0912
_refine_ls_R_factor_gt 0.0848
_refine_ls_shift/su_max 0.029
_refine_ls_shift/su_mean 0.002
_refine_ls_structure_factor_coef Fsqd
_refine_ls_weighting_details 'calc w=1/[\s^2^(Fo^2^)+(0.1359P)^2^+1956.2573P] where P=(Fo^2^+2Fc^2^)/3'
_refine_ls_weighting_scheme calc
_refine_ls_wR_factor_gt 0.2415
_refine_ls_wR_factor_ref 0.2485
_reflns_number_gt 11954
_reflns_number_total 12632
_reflns_threshold_expression >2sigma(I)
_cod_depositor_comments
;

2021-08-29
Z value and formula fixed to values more according to usual
chemical conventions.                 miguel
;
_cod_original_formula_sum 'C46 Mo32 N4 O109.333 P3.667'
_cod_original_formula_weight 5541.41
_cod_original_formula_units_Z 12
_cod_database_code 4300074

loop_
_symmetry_equiv_pos_as_xyz
'x, y, z'
'-x, -y, z'
'-x, y, -z'
'x, -y, -z'
'z, x, y'
'z, -x, -y'
'-z, -x, y'
'-z, x, -y'
'y, z, x'
'-y, z, -x'
'y, -z, -x'
'-y, -z, x'
'x+1/2, y+1/2, z+1/2'
'-x+1/2, -y+1/2, z+1/2'
'-x+1/2, y+1/2, -z+1/2'
'x+1/2, -y+1/2, -z+1/2'
'z+1/2, x+1/2, y+1/2'
'z+1/2, -x+1/2, -y+1/2'
'-z+1/2, -x+1/2, y+1/2'
'-z+1/2, x+1/2, -y+1/2'
'y+1/2, z+1/2, x+1/2'
'-y+1/2, z+1/2, -x+1/2'
'y+1/2, -z+1/2, -x+1/2'
'-y+1/2, -z+1/2, x+1/2'

loop_
_atom_site_label
_atom_site_type_symbol
_atom_site_fract_x
_atom_site_fract_y
_atom_site_fract_z
_atom_site_U_iso_or_equiv
_atom_site_adp_type
_atom_site_occupancy
_atom_site_symmetry_multiplicity
_atom_site_calc_flag
_atom_site_refinement_flags
_atom_site_disorder_assembly
_atom_site_disorder_group
Mo1 Mo 0.04101(5) 0.26482(6) 0.45792(6) 0.0644(7) Uani 1 1 d . . .
Mo2 Mo 0.00480(9) 0.32389(6) 0.41441(5) 0.0840(9) Uani 1 1 d . . .
Mo3 Mo -0.04039(5) 0.26755(6) 0.45306(6) 0.0610(6) Uani 1 1 d . . .
Mo4 Mo -0.04436(6) 0.38543(7) 0.45634(6) 0.0736(8) Uani 1 1 d . . .
Mo5 Mo -0.08546(4) 0.32926(5) 0.49917(6) 0.0570(5) Uani 1 1 d . . .
Mo6 Mo -0.04474(6) 0.38841(6) 0.53906(6) 0.0714(7) Uani 1 1 d . . .
Mo7 Mo 0.06310(8) 0.10564(8) 0.13645(9) 0.0986(10) Uani 1 1 d . . .
Mo8 Mo 0.09600(6) 0.12487(6) 0.21208(7) 0.0740(7) Uani 1 1 d . . .
Mo9 Mo 0.06989(6) 0.18411(7) 0.16124(7) 0.0775(8) Uani 1 1 d . . .
Mo10 Mo 0.15171(5) 0.17672(5) 0.26499(5) 0.0480(5) Uani 1 1 d . . .
Mo11 Mo 0.12249(5) 0.23375(5) 0.21560(5) 0.0520(6) Uani 1 1 d . . .
Mo12 Mo 0.20691(5) 0.22914(4) 0.31923(4) 0.0412(5) Uani 1 1 d . . .
Mo13 Mo 0.17648(5) 0.28686(5) 0.27087(5) 0.0445(5) Uani 1 1 d . . .
Mo14 Mo 0.25866(5) 0.28040(5) 0.37278(5) 0.0509(6) Uani 1 1 d . . .
Mo15 Mo 0.22891(5) 0.34047(5) 0.32447(5) 0.0512(6) Uani 1 1 d . . .
Mo16 Mo 0.29984(6) 0.35232(6) 0.37045(6) 0.0644(6) Uani 1 1 d . . .
P1 P 0.0000 0.32699(18) 0.5000 0.0417(17) Uani 1 2 d S . .
P2 P 0.14509(17) 0.14509(17) 0.14509(17) 0.061(3) Uani 1 3 d S . .
P3 P 0.18839(15) 0.18839(15) 0.18839(15) 0.042(2) Uani 1 3 d S . .
P4 P 0.25389(13) 0.25389(13) 0.25389(13) 0.036(2) Uani 1 3 d S . .
P5 P 0.29801(16) 0.29801(16) 0.29801(16) 0.046(2) Uani 1 3 d S . .
O1PA O 0.0013(3) 0.3051(3) 0.4697(3) 0.037(3) Uiso 1 1 d . . .
O1PB O -0.0299(3) 0.3480(3) 0.4980(4) 0.044(3) Uiso 1 1 d . . .
O23P O 0.1667(3) 0.1667(3) 0.1667(3) 0.046(6) Uiso 1 3 d S . .
O45P O 0.2768(3) 0.2768(3) 0.2768(3) 0.040(6) Uiso 1 3 d S . .
O2P O 0.1105(4) 0.1435(4) 0.1591(4) 0.070(5) Uiso 1 1 d . . .
O3P O 0.1679(4) 0.1994(3) 0.2163(3) 0.049(4) Uiso 1 1 d . . .
O4P O 0.2215(3) 0.2528(3) 0.2701(3) 0.032(3) Uiso 1 1 d . . .
O5P O 0.2781(3) 0.3098(3) 0.3256(3) 0.046(4) Uiso 1 1 d . . .
O1A O 0.0387(3) 0.2555(3) 0.5024(4) 0.050(3) Uiso 1 1 d . . .
O1B O 0.0700(3) 0.2984(3) 0.4709(3) 0.044(4) Uiso 1 1 d . . .
O1C O -0.0004(4) 0.2454(3) 0.4487(3) 0.053(4) Uiso 1 1 d . . .
O1D O 0.0346(4) 0.2896(4) 0.4191(4) 0.055(4) Uiso 1 1 d . . .
O1T O 0.0663(5) 0.2377(5) 0.4431(5) 0.088(6) Uiso 1 1 d . . .
O2A O 0.0336(4) 0.3540(4) 0.4308(4) 0.065(5) Uiso 1 1 d . . .
O2B O -0.0290(4) 0.3551(4) 0.4298(4) 0.059(4) Uiso 1 1 d . . .
O2T O 0.0066(6) 0.3321(6) 0.3745(5) 0.109(7) Uiso 1 1 d . . .
O3A O -0.0692(4) 0.2992(4) 0.4669(4) 0.050(4) Uiso 1 1 d . . .
O3B O -0.0298(4) 0.2912(4) 0.4165(4) 0.063(5) Uiso 1 1 d . . .
O3T O -0.0650(5) 0.2399(5) 0.4380(5) 0.078(5) Uiso 1 1 d . . .
O4A O -0.0511(4) 0.4077(4) 0.4996(5) 0.064(4) Uiso 1 1 d . . .
O4B O -0.0822(4) 0.3619(4) 0.4649(4) 0.063(5) Uiso 1 1 d . . .
O4C O 0.0008(4) 0.3992(4) 0.4616(3) 0.060(4) Uiso 1 1 d . . .
O4T O -0.0589(5) 0.4135(5) 0.4300(5) 0.091(6) Uiso 1 1 d . . .
O5A O -0.0833(4) 0.3627(4) 0.5298(4) 0.055(4) Uiso 1 1 d . . .
O5T O -0.1260(4) 0.3214(4) 0.4982(5) 0.075(5) Uiso 1 1 d . . .
O6T O -0.0586(6) 0.4168(5) 0.5638(5) 0.094(6) Uiso 1 1 d . . .
O7A O 0.0942(6) 0.0761(6) 0.1285(6) 0.105(7) Uiso 1 1 d . . .
O7B O 0.0656(5) 0.1012(5) 0.1789(5) 0.081(5) Uiso 1 1 d . . .
O7C O 0.0486(5) 0.1504(5) 0.1437(5) 0.086(6) Uiso 1 1 d . . .
O7T O 0.0301(6) 0.0866(6) 0.1264(6) 0.111(8) Uiso 1 1 d . . .
O8A O 0.0691(4) 0.1596(4) 0.2025(4) 0.072(5) Uiso 1 1 d . . .
O8B O 0.1283(4) 0.1470(4) 0.2288(4) 0.063(4) Uiso 1 1 d . . .
O8T O 0.0758(5) 0.1092(5) 0.2456(5) 0.088(6) Uiso 1 1 d . . .
O9A O 0.0899(5) 0.1983(5) 0.1241(5) 0.079(5) Uiso 1 1 d . . .
O9T O 0.0407(5) 0.2105(5) 0.1685(5) 0.086(6) Uiso 1 1 d . . .
O10A O 0.1752(3) 0.2048(3) 0.2864(3) 0.036(3) Uiso 1 1 d . . .
O10B O 0.1184(4) 0.2058(4) 0.2516(4) 0.059(4) Uiso 1 1 d . . .
O10T O 0.1311(4) 0.1577(4) 0.2950(4) 0.059(4) Uiso 1 1 d . . .
O11A O 0.1543(3) 0.2590(3) 0.2491(3) 0.036(3) Uiso 1 1 d . . .
O11B O 0.1479(4) 0.2577(4) 0.1865(4) 0.054(4) Uiso 1 1 d . . .
O11C O 0.1058(4) 0.2080(4) 0.1871(4) 0.068(5) Uiso 1 1 d . . .
O11T O 0.0913(4) 0.2595(4) 0.2232(4) 0.057(4) Uiso 1 1 d . . .
O12A O 0.1779(3) 0.2637(3) 0.3110(3) 0.049(4) Uiso 1 1 d . . .
O12B O 0.2343(3) 0.1954(3) 0.3063(3) 0.047(4) Uiso 1 1 d . . .
O12C O 0.2373(4) 0.2526(4) 0.3378(4) 0.051(4) Uiso 1 1 d . . .
O12T O 0.1883(4) 0.2131(4) 0.3523(4) 0.050(4) Uiso 1 1 d . . .
O13A O 0.2145(4) 0.3148(4) 0.2948(4) 0.052(4) Uiso 1 1 d . . .
O13T O 0.1490(4) 0.3152(4) 0.2819(4) 0.059(4) Uiso 1 1 d . . .
O14A O 0.2264(4) 0.3101(4) 0.3579(4) 0.059(4) Uiso 1 1 d . . .
O14B O 0.2808(4) 0.3138(4) 0.3930(4) 0.059(4) Uiso 1 1 d . . .
O14C O 0.2941(4) 0.2548(4) 0.3664(4) 0.057(4) Uiso 1 1 d . . .
O14T O 0.2394(4) 0.2631(4) 0.4045(4) 0.054(4) Uiso 1 1 d . . .
O15T O 0.1976(4) 0.3641(4) 0.3326(4) 0.055(4) Uiso 1 1 d . . .
O16A O 0.3204(4) 0.3717(4) 0.3373(4) 0.063(4) Uiso 1 1 d . . .
O16B O 0.2610(4) 0.3631(4) 0.3585(4) 0.059(4) Uiso 1 1 d . . .
O16T O 0.3074(6) 0.3753(6) 0.4019(6) 0.101(7) Uiso 1 1 d . . .
N1 N -0.1985(7) 0.1038(7) 0.3648(7) 0.097(8) Uiso 1 1 d . . .
N2 N 0.1060(5) 0.3578(5) 0.1953(5) 0.067(6) Uiso 1 1 d . . .
C1 C -0.2146(10) 0.1336(10) 0.3691(10) 0.119(13) Uiso 1 1 d . . .
C2 C -0.2213(9) 0.0737(9) 0.3678(9) 0.097(11) Uiso 1 1 d . . .
C3 C -0.2465(10) 0.0741(9) 0.3421(9) 0.105(11) Uiso 1 1 d . . .
C4 C -0.2710(16) 0.0528(15) 0.3475(15) 0.18(2) Uiso 1 1 d . . .
C5 C -0.3001(10) 0.0511(10) 0.3192(10) 0.114(12) Uiso 1 1 d . . .
C6 C -0.1804(9) 0.1005(9) 0.3307(9) 0.104(11) Uiso 1 1 d . . .
C7 C -0.1598(11) 0.0717(11) 0.3218(11) 0.123(14) Uiso 1 1 d . . .
C8 C -0.1484(14) 0.0729(14) 0.2871(14) 0.17(2) Uiso 1 1 d . . .
C9 C -0.1727(11) 0.1004(11) 0.3901(11) 0.132(14) Uiso 1 1 d . . .
C10 C 0.1070(8) 0.3871(7) 0.1720(8) 0.083(9) Uiso 1 1 d . . .
C11 C 0.1362(8) 0.3853(8) 0.1477(8) 0.090(9) Uiso 1 1 d . . .
C12 C 0.1383(6) 0.3607(6) 0.2173(6) 0.057(6) Uiso 1 1 d . . .
C13 C 0.1434(6) 0.3918(6) 0.2344(6) 0.065(7) Uiso 1 1 d . . .
C14 C 0.1755(6) 0.3896(6) 0.2517(6) 0.056(6) Uiso 1 1 d . . .
C15 C 0.1831(9) 0.4204(9) 0.2724(9) 0.105(11) Uiso 1 1 d . . .
C16 C 0.0764(8) 0.3661(8) 0.2162(8) 0.082(9) Uiso 1 1 d . . .
C17 C 0.0743(7) 0.3436(7) 0.2462(7) 0.072(8) Uiso 1 1 d . . .
C18 C 0.0434(9) 0.3530(9) 0.2647(10) 0.111(12) Uiso 1 1 d . . .
C19 C 0.0387(9) 0.3331(10) 0.2948(10) 0.111(12) Uiso 1 1 d . . .
C20 C 0.1066(8) 0.3258(7) 0.1819(8) 0.083(9) Uiso 1 1 d . . .
C21 C 0.0755(9) 0.3212(9) 0.1578(9) 0.098(10) Uiso 1 1 d . . .
C22 C 0.0769(8) 0.2864(8) 0.1473(8) 0.089(9) Uiso 1 1 d . . .
C23 C 0.0501(8) 0.2779(8) 0.1211(8) 0.094(10) Uiso 1 1 d . . .

loop_
_atom_site_aniso_label
_atom_site_aniso_U_11
_atom_site_aniso_U_22
_atom_site_aniso_U_33
_atom_site_aniso_U_23
_atom_site_aniso_U_13
_atom_site_aniso_U_12
Mo1 0.0392(12) 0.0871(17) 0.0671(15) -0.0290(13) 0.0016(11) 0.0141(12)
Mo2 0.148(3) 0.0745(15) 0.0291(11) 0.0038(10) 0.0027(15) -0.0042(18)
Mo3 0.0409(12) 0.0761(16) 0.0658(15) -0.0316(13) 0.0039(11) -0.0075(11)
Mo4 0.0640(16) 0.0866(18) 0.0701(16) 0.0268(14) -0.0054(13) 0.0229(13)
Mo5 0.0341(10) 0.0761(14) 0.0608(12) -0.0150(13) -0.0039(11) 0.0096(9)
Mo6 0.0665(16) 0.0752(17) 0.0724(16) -0.0345(13) -0.0101(13) 0.0177(13)
Mo7 0.087(2) 0.093(2) 0.115(2) -0.0124(18) -0.0146(18) -0.0209(17)
Mo8 0.0699(16) 0.0689(16) 0.0831(18) -0.0008(13) 0.0102(14) -0.0171(13)
Mo9 0.0552(15) 0.0774(17) 0.100(2) 0.0062(15) -0.0008(13) -0.0075(13)
Mo10 0.0491(12) 0.0437(11) 0.0512(12) 0.0090(10) 0.0156(10) 0.0004(10)
Mo11 0.0386(11) 0.0466(12) 0.0707(15) 0.0116(11) 0.0103(10) 0.0038(9)
Mo12 0.0491(12) 0.0362(11) 0.0385(11) 0.0086(9) 0.0181(9) 0.0074(9)
Mo13 0.0392(11) 0.0382(11) 0.0562(13) 0.0108(9) 0.0173(10) 0.0091(9)
Mo14 0.0578(13) 0.0543(13) 0.0406(12) 0.0018(10) 0.0101(10) 0.0049(10)
Mo15 0.0538(13) 0.0412(12) 0.0586(13) 0.0042(10) 0.0128(10) 0.0069(10)
Mo16 0.0725(16) 0.0592(14) 0.0615(14) -0.0114(11) 0.0067(12) -0.0013(12)
P1 0.039(4) 0.053(4) 0.033(4) 0.000 0.002(4) 0.000
P2 0.061(3) 0.061(3) 0.061(3) 0.002(3) 0.002(3) 0.002(3)
P3 0.042(2) 0.042(2) 0.042(2) 0.009(3) 0.009(3) 0.009(3)
P4 0.036(2) 0.036(2) 0.036(2) 0.007(3) 0.007(3) 0.007(3)
P5 0.046(2) 0.046(2) 0.046(2) 0.012(3) 0.012(3) 0.012(3)

loop_
_atom_type_symbol
_atom_type_description
_atom_type_scat_dispersion_real
_atom_type_scat_dispersion_imag
_atom_type_scat_source
C C 0.0033 0.0016 'International Tables Vol C Tables 4.2.6.8 and 6.1.1.4'
N N 0.0061 0.0033 'International Tables Vol C Tables 4.2.6.8 and 6.1.1.4'
O O 0.0106 0.0060 'International Tables Vol C Tables 4.2.6.8 and 6.1.1.4'
P P 0.1023 0.0942 'International Tables Vol C Tables 4.2.6.8 and 6.1.1.4'
Mo Mo -1.6832 0.6857 'International Tables Vol C Tables 4.2.6.8 and 6.1.1.4'

loop_
_geom_angle_atom_site_label_1
_geom_angle_atom_site_label_2
_geom_angle_atom_site_label_3
_geom_angle
_geom_angle_site_symmetry_1
_geom_angle_site_symmetry_3
_geom_angle_publ_flag
O1T Mo1 O1A 104.8(8) . . ?
O1T Mo1 O1B 101.5(8) . . ?
O1A Mo1 O1B 84.6(6) . . ?
O1T Mo1 O1D 98.0(9) . . ?
O1A Mo1 O1D 156.8(6) . . ?
O1B Mo1 O1D 86.3(6) . . ?
O1T Mo1 O1C 101.9(9) . . ?
O1A Mo1 O1C 93.6(6) . . ?
O1B Mo1 O1C 156.1(6) . . ?
O1D Mo1 O1C 86.3(6) . . ?
O1T Mo1 O1PA 169.9(8) . . ?
O1A Mo1 O1PA 84.8(5) . . ?
O1B Mo1 O1PA 82.4(5) . . ?
O1D Mo1 O1PA 72.8(6) . . ?
O1C Mo1 O1PA 73.8(5) . . ?
O2T Mo2 O2A 101.2(10) . . ?
O2T Mo2 O1D 102.8(10) . . ?
O2A Mo2 O1D 92.8(7) . . ?
O2T Mo2 O3B 102.3(10) . . ?
O2A Mo2 O3B 155.8(7) . . ?
O1D Mo2 O3B 87.4(6) . . ?
O2T Mo2 O2B 102.2(9) . . ?
O2A Mo2 O2B 84.2(6) . . ?
O1D Mo2 O2B 154.9(7) . . ?
O3B Mo2 O2B 85.4(7) . . ?
O2T Mo2 O1PA 172.8(8) . . ?
O2A Mo2 O1PA 84.8(6) . . ?
O1D Mo2 O1PA 72.6(6) . . ?
O3B Mo2 O1PA 72.2(6) . . ?
O2B Mo2 O1PA 82.3(6) . . ?
O3T Mo3 O3B 101.8(9) . . ?
O3T Mo3 O3A 102.0(8) . . ?
O3B Mo3 O3A 91.7(7) . . ?
O3T Mo3 O1C 99.7(8) . . ?
O3B Mo3 O1C 88.4(7) . . ?
O3A Mo3 O1C 157.9(6) . . ?
O3T Mo3 O1A 101.8(8) . 3_556 ?
O3B Mo3 O1A 156.3(7) . 3_556 ?
O3A Mo3 O1A 84.8(6) . 3_556 ?
O1C Mo3 O1A 86.2(6) . 3_556 ?
O3T Mo3 O1PA 171.8(8) . . ?
O3B Mo3 O1PA 74.0(6) . . ?
O3A Mo3 O1PA 85.3(6) . . ?
O1C Mo3 O1PA 73.4(5) . . ?
O1A Mo3 O1PA 82.4(5) 3_556 . ?
O4T Mo4 O2B 102.2(9) . . ?
O4T Mo4 O4B 100.4(9) . . ?
O2B Mo4 O4B 92.8(7) . . ?
O4T Mo4 O4C 102.1(9) . . ?
O2B Mo4 O4C 86.2(7) . . ?
O4B Mo4 O4C 157.2(7) . . ?
O4T Mo4 O4A 101.9(9) . . ?
O2B Mo4 O4A 155.5(7) . . ?
O4B Mo4 O4A 87.4(7) . . ?
O4C Mo4 O4A 84.3(6) . . ?
O4T Mo4 O1PB 172.3(8) . . ?
O2B Mo4 O1PB 84.2(6) . . ?
O4B Mo4 O1PB 74.7(6) . . ?
O4C Mo4 O1PB 82.5(5) . . ?
O4A Mo4 O1PB 72.2(6) . . ?
O5T Mo5 O5A 101.7(8) . . ?
O5T Mo5 O1B 102.7(8) . 3_556 ?
O5A Mo5 O1B 92.3(6) . 3_556 ?
O5T Mo5 O3A 101.6(8) . . ?
O5A Mo5 O3A 156.6(7) . . ?
O1B Mo5 O3A 84.3(5) 3_556 . ?
O5T Mo5 O4B 100.5(8) . . ?
O5A Mo5 O4B 88.7(6) . . ?
O1B Mo5 O4B 156.1(7) 3_556 . ?
O3A Mo5 O4B 85.4(7) . . ?
O5T Mo5 O1PB 172.0(7) . . ?
O5A Mo5 O1PB 74.6(6) . . ?
O1B Mo5 O1PB 84.7(6) 3_556 . ?
O3A Mo5 O1PB 82.1(6) . . ?
O4B Mo5 O1PB 72.5(6) . . ?
O6T Mo6 O4A 101.0(9) . . ?
O6T Mo6 O4C 100.2(9) . 3_556 ?
O4A Mo6 O4C 91.3(7) . 3_556 ?
O6T Mo6 O2A 101.8(9) . 3_556 ?
O4A Mo6 O2A 157.1(7) . 3_556 ?
O4C Mo6 O2A 87.3(7) 3_556 3_556 ?
O6T Mo6 O5A 102.9(9) . . ?
O4A Mo6 O5A 86.9(7) . . ?
O4C Mo6 O5A 156.8(7) 3_556 . ?
O2A Mo6 O5A 85.5(7) 3_556 . ?
O6T Mo6 O1PB 172.9(9) . . ?
O4A Mo6 O1PB 73.6(6) . . ?
O4C Mo6 O1PB 84.8(5) 3_556 . ?
O2A Mo6 O1PB 83.5(6) 3_556 . ?
O5A Mo6 O1PB 72.5(6) . . ?
O7T Mo7 O7B 104.7(11) . . ?
O7T Mo7 O7A 103.0(11) . . ?
O7B Mo7 O7A 93.9(10) . . ?
O7T Mo7 O7C 103.8(11) . . ?
O7B Mo7 O7C 87.9(9) . . ?
O7A Mo7 O7C 151.8(10) . . ?
O7T Mo7 O7A 102.9(11) . 9 ?
O7B Mo7 O7A 151.0(9) . 9 ?
O7A Mo7 O7A 88.3(14) . 9 ?
O7C Mo7 O7A 77.1(9) . 9 ?
O8T Mo8 O8B 104.2(9) . . ?
O8T Mo8 O8A 99.8(9) . . ?
O8B Mo8 O8A 97.7(8) . . ?
O8T Mo8 O9A 104.1(9) . 5 ?
O8B Mo8 O9A 92.8(8) . 5 ?
O8A Mo8 O9A 150.6(8) . 5 ?
O8T Mo8 O7B 93.5(9) . . ?
O8B Mo8 O7B 162.1(8) . . ?
O8A Mo8 O7B 82.2(8) . . ?
O9A Mo8 O7B 79.6(8) 5 . ?
O8T Mo8 O2P 164.9(8) . . ?
O8B Mo8 O2P 90.1(7) . . ?
O8A Mo8 O2P 73.0(7) . . ?
O9A Mo8 O2P 79.7(7) 5 . ?
O7B Mo8 O2P 72.7(7) . . ?
O9T Mo9 O7C 103.0(10) . . ?
O9T Mo9 O9A 105.5(9) . . ?
O7C Mo9 O9A 97.6(9) . . ?
O9T Mo9 O8A 99.8(9) . . ?
O7C Mo9 O8A 86.7(9) . . ?
O9A Mo9 O8A 152.5(8) . . ?
O9T Mo9 O11C 96.5(9) . . ?
O7C Mo9 O11C 157.5(8) . . ?
O9A Mo9 O11C 87.5(8) . . ?
O8A Mo9 O11C 79.1(7) . . ?
O9T Mo9 O2P 171.3(8) . . ?
O7C Mo9 O2P 77.5(8) . . ?
O9A Mo9 O2P 82.9(7) . . ?
O8A Mo9 O2P 71.5(7) . . ?
O11C Mo9 O2P 81.5(7) . . ?
O10T Mo10 O10A 102.5(7) . . ?
O10T Mo10 O11B 101.9(7) . 5 ?
O10A Mo10 O11B 94.3(6) . 5 ?
O10T Mo10 O10B 98.1(7) . . ?
O10A Mo10 O10B 97.4(6) . . ?
O11B Mo10 O10B 154.1(7) 5 . ?
O10T Mo10 O8B 91.0(7) . . ?
O10A Mo10 O8B 166.5(6) . . ?
O11B Mo10 O8B 82.8(6) 5 . ?
O10B Mo10 O8B 80.5(7) . . ?
O10T Mo10 O3P 165.0(7) . . ?
O10A Mo10 O3P 90.6(6) . . ?
O11B Mo10 O3P 84.1(6) 5 . ?
O10B Mo10 O3P 72.7(6) . . ?
O8B Mo10 O3P 75.9(6) . . ?
O11T Mo11 O11C 102.0(8) . . ?
O11T Mo11 O11B 102.2(7) . . ?
O11C Mo11 O11B 96.5(8) . . ?
O11T Mo11 O10B 99.7(7) . . ?
O11C Mo11 O10B 97.2(8) . . ?
O11B Mo11 O10B 151.1(7) . . ?
O11T Mo11 O11A 92.3(6) . . ?
O11C Mo11 O11A 165.7(7) . . ?
O11B Mo11 O11A 79.4(6) . . ?
O10B Mo11 O11A 81.2(6) . . ?
O11T Mo11 O3P 168.4(6) . . ?
O11C Mo11 O3P 87.5(7) . . ?
O11B Mo11 O3P 83.1(6) . . ?
O10B Mo11 O3P 72.2(6) . . ?
O11A Mo11 O3P 78.5(5) . . ?
O12T Mo12 O12C 100.8(7) . . ?
O12T Mo12 O12B 102.2(7) . . ?
O12C Mo12 O12B 95.9(7) . . ?
O12T Mo12 O12A 98.9(7) . . ?
O12C Mo12 O12A 96.5(7) . . ?
O12B Mo12 O12A 153.1(6) . . ?
O12T Mo12 O10A 92.8(6) . . ?
O12C Mo12 O10A 166.4(6) . . ?
O12B Mo12 O10A 80.8(6) . . ?
O12A Mo12 O10A 81.5(6) . . ?
O12T Mo12 O4P 168.2(6) . . ?
O12C Mo12 O4P 87.9(6) . . ?
O12B Mo12 O4P 84.7(5) . . ?
O12A Mo12 O4P 72.0(5) . . ?
O10A Mo12 O4P 78.6(5) . . ?
O13T Mo13 O11A 104.3(7) . . ?
O13T Mo13 O12B 101.6(7) . 9 ?
O11A Mo13 O12B 95.0(6) . 9 ?
O13T Mo13 O12A 97.6(7) . . ?
O11A Mo13 O12A 97.8(6) . . ?
O12B Mo13 O12A 153.5(6) 9 . ?
O13T Mo13 O13A 89.7(7) . . ?
O11A Mo13 O13A 166.0(6) . . ?
O12B Mo13 O13A 80.7(6) 9 . ?
O12A Mo13 O13A 81.3(6) . . ?
O13T Mo13 O4P 162.8(6) . . ?
O11A Mo13 O4P 90.8(5) . . ?
O12B Mo13 O4P 85.1(5) 9 . ?
O12A Mo13 O4P 71.7(5) . . ?
O13A Mo13 O4P 75.6(5) . . ?
O14T Mo14 O14C 104.1(7) . . ?
O14T Mo14 O14B 101.5(7) . . ?
O14C Mo14 O14B 95.7(7) . . ?
O14T Mo14 O14A 101.1(7) . . ?
O14C Mo14 O14A 152.2(7) . . ?
O14B Mo14 O14A 90.6(7) . . ?
O14T Mo14 O12C 96.1(7) . . ?
O14C Mo14 O12C 85.4(7) . . ?
O14B Mo14 O12C 161.5(7) . . ?
O14A Mo14 O12C 80.3(6) . . ?
O14T Mo14 O5P 170.7(6) . . ?
O14C Mo14 O5P 84.7(6) . . ?
O14B Mo14 O5P 80.0(6) . . ?
O14A Mo14 O5P 69.7(6) . . ?
O12C Mo14 O5P 81.7(5) . . ?
O15T Mo15 O13A 103.7(7) . . ?
O15T Mo15 O14A 101.7(7) . . ?
O13A Mo15 O14A 95.4(7) . . ?
O15T Mo15 O14C 103.5(7) . 9 ?
O13A Mo15 O14C 94.1(7) . 9 ?
O14A Mo15 O14C 150.1(7) . 9 ?
O15T Mo15 O16B 95.3(7) . . ?
O13A Mo15 O16B 161.0(7) . . ?
O14A Mo15 O16B 81.0(7) . . ?
O14C Mo15 O16B 81.0(6) 9 . ?
O15T Mo15 O5P 166.1(6) . . ?
O13A Mo15 O5P 89.0(6) . . ?
O14A Mo15 O5P 71.1(6) . . ?
O14C Mo15 O5P 80.8(6) 9 . ?
O16B Mo15 O5P 72.2(6) . . ?
O16T Mo16 O16B 104.6(10) . . ?
O16T Mo16 O16A 104.8(10) . . ?
O16B Mo16 O16A 96.0(8) . . ?
O16T Mo16 O14B 99.6(9) . . ?
O16B Mo16 O14B 88.5(7) . . ?
O16A Mo16 O14B 153.1(7) . . ?
O16T Mo16 O16A 102.2(9) . 5 ?
O16B Mo16 O16A 151.2(7) . 5 ?
O16A Mo16 O16A 87.0(10) . 5 ?
O14B Mo16 O16A 76.8(7) . 5 ?
O1PB P1 O1PB 110.0(11) . 3_556 ?
O1PB P1 O1PA 108.6(8) . . ?
O1PB P1 O1PA 110.6(8) 3_556 . ?
O1PB P1 O1PA 110.6(8) . 3_556 ?
O1PB P1 O1PA 108.6(8) 3_556 3_556 ?
O1PA P1 O1PA 108.3(10) . 3_556 ?
O2P P2 O2P 108.9(8) 5 9 ?
O2P P2 O2P 108.9(8) 5 . ?
O2P P2 O2P 108.9(8) 9 . ?
O2P P2 O23P 110.0(8) 5 . ?
O2P P2 O23P 110.0(8) 9 . ?
O2P P2 O23P 110.0(8) . . ?
O3P P3 O3P 111.9(6) 5 . ?
O3P P3 O3P 111.9(6) 5 9 ?
O3P P3 O3P 111.9(6) . 9 ?
O3P P3 O23P 106.9(7) 5 . ?
O3P P3 O23P 106.9(7) . . ?
O3P P3 O23P 106.9(7) 9 . ?
O4P P4 O4P 112.7(5) 9 5 ?
O4P P4 O4P 112.7(5) 9 . ?
O4P P4 O4P 112.7(5) 5 . ?
O4P P4 O45P 106.0(6) 9 . ?
O4P P4 O45P 106.0(6) 5 . ?
O4P P4 O45P 106.0(6) . . ?
O5P P5 O5P 110.7(6) 5 . ?
O5P P5 O5P 110.7(6) 5 9 ?
O5P P5 O5P 110.7(6) . 9 ?
O5P P5 O45P 108.2(7) 5 . ?
O5P P5 O45P 108.2(7) . . ?
O5P P5 O45P 108.2(7) 9 . ?
P1 O1PA Mo1 126.7(7) . . ?
P1 O1PA Mo2 125.4(7) . . ?
Mo1 O1PA Mo2 89.5(4) . . ?
P1 O1PA Mo3 125.5(7) . . ?
Mo1 O1PA Mo3 89.2(4) . . ?
Mo2 O1PA Mo3 88.9(4) . . ?
P1 O1PB Mo4 128.1(8) . . ?
P1 O1PB Mo5 126.2(7) . . ?
Mo4 O1PB Mo5 89.1(5) . . ?
P1 O1PB Mo6 123.7(8) . . ?
Mo4 O1PB Mo6 89.6(4) . . ?
Mo5 O1PB Mo6 88.0(4) . . ?
P2 O23P P3 180.0(12) . . ?
P5 O45P P4 180.0(8) . . ?
P2 O2P Mo9 129.7(10) . . ?
P2 O2P Mo8 126.1(10) . . ?
Mo9 O2P Mo8 90.9(6) . . ?
P3 O3P Mo10 135.0(8) . . ?
P3 O3P Mo11 128.6(8) . . ?
Mo10 O3P Mo11 91.4(5) . . ?
P4 O4P Mo12 129.3(7) . . ?
P4 O4P Mo13 134.5(7) . . ?
Mo12 O4P Mo13 91.9(4) . . ?
P5 O5P Mo15 128.7(8) . . ?
P5 O5P Mo14 129.3(8) . . ?
Mo15 O5P Mo14 90.0(5) . . ?
Mo1 O1A Mo3 152.6(8) . 3_556 ?
Mo5 O1B Mo1 152.6(8) 3_556 . ?
Mo3 O1C Mo1 123.6(7) . . ?
Mo2 O1D Mo1 125.1(9) . . ?
Mo2 O2A Mo6 151.4(10) . 3_556 ?
Mo4 O2B Mo2 153.6(10) . . ?
Mo3 O3A Mo5 152.0(9) . . ?
Mo3 O3B Mo2 124.8(9) . . ?
Mo6 O4A Mo4 124.5(8) . . ?
Mo4 O4B Mo5 123.5(9) . . ?
Mo6 O4C Mo4 148.5(8) 3_556 . ?
Mo5 O5A Mo6 124.9(8) . . ?
Mo7 O7A Mo7 150.0(14) . 5 ?
Mo7 O7B Mo8 129.5(11) . . ?
Mo9 O7C Mo7 129.8(11) . . ?
Mo8 O8A Mo9 124.6(10) . . ?
Mo8 O8B Mo10 154.9(10) . . ?
Mo9 O9A Mo8 158.2(11) . 9 ?
Mo10 O10A Mo12 166.2(8) . . ?
Mo11 O10B Mo10 123.1(9) . . ?
Mo13 O11A Mo11 166.7(8) . . ?
Mo11 O11B Mo10 157.2(9) . 9 ?
Mo11 O11C Mo9 158.1(11) . . ?
Mo12 O12A Mo13 123.6(8) . . ?
Mo12 O12B Mo13 156.4(9) . 5 ?
Mo12 O12C Mo14 157.5(9) . . ?
Mo15 O13A Mo13 153.4(9) . . ?
Mo15 O14A Mo14 129.1(9) . . ?
Mo14 O14B Mo16 125.2(9) . . ?
Mo14 O14C Mo15 154.9(9) . 5 ?
Mo16 O16A Mo16 151.0(10) . 9 ?
Mo16 O16B Mo15 130.1(9) . . ?
C1 N1 C9 109(3) . . ?
C1 N1 C2 114(3) . . ?
C9 N1 C2 107(3) . . ?
C1 N1 C6 114(3) . . ?
C9 N1 C6 106(3) . . ?
C2 N1 C6 107(3) . . ?
C20 N2 C16 116(2) . . ?
C20 N2 C10 119(2) . . ?
C16 N2 C10 101(2) . . ?
C20 N2 C12 106(2) . . ?
C16 N2 C12 108.9(19) . . ?
C10 N2 C12 106(2) . . ?
C3 C2 N1 111(3) . . ?
C4 C3 C2 113(4) . . ?
C3 C4 C5 116(5) . . ?
C7 C6 N1 123(3) . . ?
C6 C7 C8 112(4) . . ?
N2 C10 C11 112(2) . . ?
C13 C12 N2 117(2) . . ?
C12 C13 C14 107(2) . . ?
C13 C14 C15 113(2) . . ?
N2 C16 C17 111(2) . . ?
C18 C17 C16 107(3) . . ?
C19 C18 C17 112(3) . . ?
N2 C20 C21 109(2) . . ?
C22 C21 C20 105(3) . . ?
C21 C22 C23 112(3) . . ?

loop_
_geom_bond_atom_site_label_1
_geom_bond_atom_site_label_2
_geom_bond_distance
_geom_bond_site_symmetry_2
_geom_bond_publ_flag
Mo1 O1T 1.66(2) . ?
Mo1 O1A 1.895(16) . ?
Mo1 O1B 1.928(14) . ?
Mo1 O1D 1.939(16) . ?
Mo1 O1C 1.943(17) . ?
Mo1 O1PA 2.407(13) . ?
Mo2 O2T 1.70(2) . ?
Mo2 O2A 1.868(18) . ?
Mo2 O1D 1.905(16) . ?
Mo2 O3B 1.986(17) . ?
Mo2 O2B 2.022(17) . ?
Mo2 O1PA 2.438(12) . ?
Mo3 O3T 1.67(2) . ?
Mo3 O3B 1.867(17) . ?
Mo3 O3A 1.874(16) . ?
Mo3 O1C 1.916(17) . ?
Mo3 O1A 1.927(16) 3_556 ?
Mo3 O1PA 2.439(14) . ?
Mo4 O4T 1.72(2) . ?
Mo4 O2B 1.799(16) . ?
Mo4 O4B 1.891(17) . ?
Mo4 O4C 1.979(18) . ?
Mo4 O4A 2.049(19) . ?
Mo4 O1PB 2.412(15) . ?
Mo5 O5T 1.722(17) . ?
Mo5 O5A 1.891(16) . ?
Mo5 O1B 1.904(14) 3_556 ?
Mo5 O3A 1.961(15) . ?
Mo5 O4B 1.976(17) . ?
Mo5 O1PB 2.446(13) . ?
Mo6 O6T 1.67(2) . ?
Mo6 O4A 1.849(19) . ?
Mo6 O4C 1.888(19) 3_556 ?
Mo6 O2A 1.962(18) 3_556 ?
Mo6 O5A 1.971(16) . ?
Mo6 O1PB 2.483(14) . ?
Mo7 O7T 1.64(3) . ?
Mo7 O7B 1.78(2) . ?
Mo7 O7A 1.82(2) . ?
Mo7 O7C 1.99(2) . ?
Mo7 O7A 2.07(2) 9 ?
Mo8 O8T 1.76(2) . ?
Mo8 O8B 1.776(17) . ?
Mo8 O8A 1.874(18) . ?
Mo8 O9A 1.96(2) 5 ?
Mo8 O7B 2.12(2) . ?
Mo8 O2P 2.419(18) . ?
Mo9 O9T 1.67(2) . ?
Mo9 O7C 1.81(2) . ?
Mo9 O9A 1.86(2) . ?
Mo9 O8A 2.001(18) . ?
Mo9 O11C 2.098(18) . ?
Mo9 O2P 2.398(18) . ?
Mo10 O10T 1.711(16) . ?
Mo10 O10A 1.767(13) . ?
Mo10 O11B 1.908(15) 5 ?
Mo10 O10B 1.927(16) . ?
Mo10 O8B 2.182(17) . ?
Mo10 O3P 2.339(15) . ?
Mo11 O11T 1.716(16) . ?
Mo11 O11C 1.744(18) . ?
Mo11 O11B 1.895(15) . ?
Mo11 O10B 1.909(16) . ?
Mo11 O11A 2.195(13) . ?
Mo11 O3P 2.374(15) . ?
Mo12 O12T 1.717(15) . ?
Mo12 O12C 1.778(15) . ?
Mo12 O12B 1.889(14) . ?
Mo12 O12A 1.912(14) . ?
Mo12 O10A 2.158(13) . ?
Mo12 O4P 2.355(12) . ?
Mo13 O13T 1.709(17) . ?
Mo13 O11A 1.740(13) . ?
Mo13 O12B 1.899(14) 9 ?
Mo13 O12A 1.931(15) . ?
Mo13 O13A 2.205(15) . ?
Mo13 O4P 2.355(12) . ?
Mo14 O14T 1.707(15) . ?
Mo14 O14C 1.842(16) . ?
Mo14 O14B 1.870(16) . ?
Mo14 O14A 1.928(16) . ?
Mo14 O12C 2.065(15) . ?
Mo14 O5P 2.454(15) . ?
Mo15 O15T 1.672(16) . ?
Mo15 O13A 1.743(15) . ?
Mo15 O14A 1.888(16) . ?
Mo15 O14C 1.985(16) 9 ?
Mo15 O16B 2.166(16) . ?
Mo15 O5P 2.419(14) . ?
Mo16 O16T 1.65(2) . ?
Mo16 O16B 1.755(16) . ?
Mo16 O16A 1.814(16) . ?
Mo16 O14B 2.023(16) . ?
Mo16 O16A 2.053(16) 5 ?
P1 O1PB 1.524(13) . ?
P1 O1PB 1.524(13) 3_556 ?
P1 O1PA 1.561(13) . ?
P1 O1PA 1.561(13) 3_556 ?
P2 O2P 1.555(19) 5 ?
P2 O2P 1.555(19) 9 ?
P2 O2P 1.555(19) . ?
P2 O23P 1.56(3) . ?
P3 O3P 1.514(15) 5 ?
P3 O3P 1.514(15) . ?
P3 O3P 1.514(15) 9 ?
P3 O23P 1.57(3) . ?
P4 O4P 1.509(13) 9 ?
P4 O4P 1.509(13) 5 ?
P4 O4P 1.509(13) . ?
P4 O45P 1.66(3) . ?
P5 O5P 1.502(15) 5 ?
P5 O5P 1.502(15) . ?
P5 O5P 1.502(15) 9 ?
P5 O45P 1.53(3) . ?
O1A Mo3 1.927(16) 3_556 ?
O1B Mo5 1.904(14) 3_556 ?
O2A Mo6 1.962(18) 3_556 ?
O4C Mo6 1.888(19) 3_556 ?
O7A Mo7 2.07(2) 5 ?
O9A Mo8 1.96(2) 9 ?
O11B Mo10 1.908(15) 9 ?
O12B Mo13 1.899(14) 5 ?
O14C Mo15 1.985(16) 5 ?
O16A Mo16 2.053(16) 9 ?
N1 C1 1.42(5) . ?
N1 C9 1.51(5) . ?
N1 C2 1.58(5) . ?
N1 C6 1.61(5) . ?
N2 C20 1.45(4) . ?
N2 C16 1.55(4) . ?
N2 C10 1.56(4) . ?
N2 C12 1.63(3) . ?
C2 C3 1.50(5) . ?
C3 C4 1.37(7) . ?
C4 C5 1.70(7) . ?
C6 C7 1.53(5) . ?
C7 C8 1.52(7) . ?
C10 C11 1.59(5) . ?
C12 C13 1.50(4) . ?
C13 C14 1.52(4) . ?
C14 C15 1.58(4) . ?
C16 C17 1.57(4) . ?
C17 C18 1.55(5) . ?
C18 C19 1.52(5) . ?
C20 C21 1.65(5) . ?
C21 C22 1.52(5) . ?
C22 C23 1.60(5) . ?

_journal_paper_doi 10.1021/ic9907258
